data_2239212
loop_
_publ_author_name
'Yuan, Xiao-Er'
'Shi, Guo-Qing'
'Geng, Xin'
'Hao, Xin-Qi'
'Song, Mao-Ping'

_publ_section_title
;
 2-Ferrocenyl-6-(3-nitrophenyl)quinoline
;
_journal_coeditor_code FJ2663
_journal_issue 4
_journal_name_full 'Acta Crystallographica Section E'
_journal_page_first m129
_journal_paper_doi 10.1107/S1600536814004899
_journal_volume 70
_journal_year 2014
_chemical_formula_iupac '[Fe (C5 H5) (C20 H13 N2 O2)]'
_chemical_formula_moiety 'C25 H18 Fe N2 O2'
_chemical_formula_sum 'C25 H18 Fe N2 O2'
_chemical_formula_weight 434.26
_chemical_name_systematic
;
2-Ferrocenyl-6-(3-nitrophenyl)quinoline
;
_space_group_IT_number 14
_symmetry_cell_setting monoclinic
_symmetry_space_group_name_Hall '-P 2ybc'
_symmetry_space_group_name_H-M 'P 1 21/c 1'
_atom_sites_solution_hydrogens geom
_atom_sites_solution_primary direct
_atom_sites_solution_secondary difmap
_audit_creation_method SHELXL-97
_cell_angle_alpha 90.00
_cell_angle_beta 91.018(2)
_cell_angle_gamma 90.00
_cell_formula_units_Z 4
_cell_length_a 12.0523(15)
_cell_length_b 6.6997(8)
_cell_length_c 23.918(3)
_cell_measurement_reflns_used 2663
_cell_measurement_temperature 296(2)
_cell_measurement_theta_max 24.17
_cell_measurement_theta_min 2.38
_cell_volume 1931.0(4)
_computing_cell_refinement 'SAINT (Bruker, 2004)'
_computing_data_collection 'APEX2 (Bruker, 2004)'
_computing_data_reduction 'SAINT (Bruker, 2004)'
_computing_molecular_graphics 'SHELXTL (Sheldrick, 2008)'
_computing_publication_material 'SHELXL97 (Sheldrick, 2008)'
_computing_structure_refinement 'SHELXL97 (Sheldrick, 2008)'
_computing_structure_solution 'SHELXS97 (Sheldrick, 2008)'
_diffrn_ambient_temperature 296(2)
_diffrn_measured_fraction_theta_full 0.968
_diffrn_measured_fraction_theta_max 0.968
_diffrn_measurement_device_type 'Bruker SMART APEX CCD area-detector'
_diffrn_measurement_method 'phi and omega scans'
_diffrn_radiation_monochromator graphite
_diffrn_radiation_source 'fine-focus sealed tube'
_diffrn_radiation_type MoK\a
_diffrn_radiation_wavelength 0.71073
_diffrn_reflns_av_R_equivalents 0.0287
_diffrn_reflns_av_sigmaI/netI 0.0314
_diffrn_reflns_limit_h_max 14
_diffrn_reflns_limit_h_min -14
_diffrn_reflns_limit_k_max 7
_diffrn_reflns_limit_k_min -7
_diffrn_reflns_limit_l_max 28
_diffrn_reflns_limit_l_min -28
_diffrn_reflns_number 10490
_diffrn_reflns_theta_full 25.50
_diffrn_reflns_theta_max 25.50
_diffrn_reflns_theta_min 2.38
_diffrn_standards_decay_% 0
_diffrn_standards_interval_count 0
_diffrn_standards_interval_time 0
_diffrn_standards_number 0
_exptl_absorpt_coefficient_mu 0.806
_exptl_absorpt_correction_T_max 0.8238
_exptl_absorpt_correction_T_min 0.7334
_exptl_absorpt_correction_type multi-scan
_exptl_absorpt_process_details '(SADABS; Bruker, 2004)'
_exptl_crystal_colour red
_exptl_crystal_density_diffrn 1.494
_exptl_crystal_density_method 'not measured'
_exptl_crystal_description block
_exptl_crystal_F_000 896
_exptl_crystal_size_max 0.41
_exptl_crystal_size_mid 0.32
_exptl_crystal_size_min 0.25
_refine_diff_density_max 0.246
_refine_diff_density_min -0.330
_refine_ls_extinction_method none
_refine_ls_goodness_of_fit_ref 1.014
_refine_ls_hydrogen_treatment constr
_refine_ls_matrix_type full
_refine_ls_number_parameters 271
_refine_ls_number_reflns 3478
_refine_ls_number_restraints 0
_refine_ls_restrained_S_all 1.014
_refine_ls_R_factor_all 0.0572
_refine_ls_R_factor_gt 0.0373
_refine_ls_shift/su_max 0.018
_refine_ls_shift/su_mean 0.002
_refine_ls_structure_factor_coef Fsqd
_refine_ls_weighting_details 'calc w=1/[\s^2^(Fo^2^)+(0.0347P)^2^+1.1805P] where P=(Fo^2^+2Fc^2^)/3'
_refine_ls_weighting_scheme calc
_refine_ls_wR_factor_gt 0.0814
_refine_ls_wR_factor_ref 0.0922
_reflns_number_gt 2591
_reflns_number_total 3478
_reflns_threshold_expression I>2sigma(I)
_cod_data_source_file fj2663sup1.cf
_cod_data_source_block I
_cod_original_sg_symbol_H-M 'P 21/c'
_cod_database_code 2239212
_cod_database_fobs_code 2239212

loop_
_symmetry_equiv_pos_as_xyz
'x, y, z'
'-x, y+1/2, -z+1/2'
'-x, -y, -z'
'x, -y-1/2, z-1/2'

loop_
_atom_site_type_symbol
_atom_site_label
_atom_site_fract_x
_atom_site_fract_y
_atom_site_fract_z
_atom_site_U_iso_or_equiv
_atom_site_adp_type
_atom_site_calc_flag
_atom_site_refinement_flags
_atom_site_occupancy
_atom_site_symmetry_multiplicity
Fe Fe1 0.48569(3) 0.34296(6) 0.382218(16) 0.04797(15) Uani d . 1 1
N N1 1.19484(19) 0.4758(4) 0.00580(10) 0.0552(6) Uani d . 1 1
N N2 0.75102(16) 0.3060(3) 0.29398(9) 0.0424(5) Uani d . 1 1
O O1 1.2363(2) 0.5509(4) -0.03524(9) 0.0823(7) Uani d . 1 1
O O2 1.2073(2) 0.3023(4) 0.01888(10) 0.0812(7) Uani d . 1 1
C C1 1.1192(2) 0.8036(4) 0.02870(12) 0.0511(7) Uani d . 1 1
H H1 1.1580 0.8580 -0.0009 0.061 Uiso calc R 1 1
C C2 1.07022(19) 0.5188(4) 0.08508(10) 0.0407(6) Uani d . 1 1
H H2 1.0780 0.3831 0.0925 0.049 Uiso calc R 1 1
C C3 1.1253(2) 0.6038(4) 0.04103(10) 0.0417(6) Uani d . 1 1
C C4 0.9954(2) 0.8381(4) 0.10550(11) 0.0496(7) Uani d . 1 1
H H4 0.9501 0.9195 0.1268 0.060 Uiso calc R 1 1
C C5 1.0530(2) 0.9205(4) 0.06205(12) 0.0565(8) Uani d . 1 1
H H5 1.0473 1.0567 0.0550 0.068 Uiso calc R 1 1
C C6 1.00316(19) 0.6358(4) 0.11839(10) 0.0381(6) Uani d . 1 1
C C7 0.91613(19) 0.6649(4) 0.21141(10) 0.0399(6) Uani d . 1 1
H H7 0.9433 0.7946 0.2138 0.048 Uiso calc R 1 1
C C8 0.85097(19) 0.5899(4) 0.25508(10) 0.0371(6) Uani d . 1 1
C C9 0.81385(18) 0.3900(4) 0.25303(10) 0.0374(6) Uani d . 1 1
C C10 0.8399(2) 0.2741(4) 0.20579(11) 0.0429(6) Uani d . 1 1
H H10 0.8158 0.1425 0.2035 0.051 Uiso calc R 1 1
C C11 0.9000(2) 0.3533(4) 0.16343(11) 0.0427(6) Uani d . 1 1
H H11 0.9148 0.2749 0.1324 0.051 Uiso calc R 1 1
C C12 0.94044(18) 0.5517(4) 0.16546(10) 0.0375(6) Uani d . 1 1
C C13 0.8167(2) 0.7074(4) 0.30100(11) 0.0446(6) Uani d . 1 1
H H13 0.8384 0.8404 0.3039 0.053 Uiso calc R 1 1
C C14 0.7524(2) 0.6244(4) 0.34049(11) 0.0462(7) Uani d . 1 1
H H14 0.7281 0.7008 0.3703 0.055 Uiso calc R 1 1
C C15 0.72202(19) 0.4201(4) 0.33620(10) 0.0407(6) Uani d . 1 1
C C17 0.65424(19) 0.3269(4) 0.37962(11) 0.0438(6) Uani d . 1 1
C C18 0.6198(2) 0.4143(5) 0.43104(11) 0.0515(7) Uani d . 1 1
H H18 0.6393 0.5482 0.4445 0.062 Uiso calc R 1 1
C C19 0.5526(2) 0.2750(5) 0.45884(12) 0.0619(8) Uani d . 1 1
H H19 0.5170 0.2955 0.4949 0.074 Uiso calc R 1 1
C C20 0.5448(3) 0.1018(5) 0.42547(13) 0.0670(9) Uani d . 1 1
H H20 0.5026 -0.0188 0.4344 0.080 Uiso calc R 1 1
C C21 0.6071(2) 0.1327(4) 0.37660(12) 0.0559(8) Uani d . 1 1
H H21 0.6158 0.0373 0.3459 0.067 Uiso calc R 1 1
C C22 0.3303(4) 0.4402(15) 0.3922(2) 0.126(2) Uani d . 1 1
H H22 0.2929 0.4505 0.4281 0.151 Uiso calc R 1 1
C C23 0.3859(5) 0.3224(11) 0.3142(2) 0.1147(18) Uani d . 1 1
H H23 0.3954 0.2306 0.2827 0.138 Uiso calc R 1 1
C C24 0.3271(3) 0.2868(10) 0.3600(3) 0.1131(18) Uani d . 1 1
H H24 0.2872 0.1627 0.3677 0.136 Uiso calc R 1 1
C C25 0.4280(3) 0.5081(14) 0.3183(3) 0.135(3) Uani d . 1 1
H H25 0.4724 0.5773 0.2904 0.162 Uiso calc R 1 1
C C26 0.3912(6) 0.5869(8) 0.3687(4) 0.147(3) Uani d . 1 1
H H26 0.4040 0.7218 0.3833 0.176 Uiso calc R 1 1

loop_
_atom_site_aniso_label
_atom_site_aniso_U_11
_atom_site_aniso_U_22
_atom_site_aniso_U_33
_atom_site_aniso_U_12
_atom_site_aniso_U_13
_atom_site_aniso_U_23
Fe1 0.0360(2) 0.0635(3) 0.0444(2) -0.00707(19) 0.00264(16) 0.0053(2)
N1 0.0543(14) 0.0625(18) 0.0490(14) 0.0005(13) 0.0113(11) 0.0034(13)
N2 0.0354(11) 0.0452(13) 0.0466(13) -0.0026(10) 0.0048(10) -0.0012(10)
O1 0.1055(18) 0.0832(17) 0.0598(14) 0.0021(14) 0.0434(13) 0.0112(13)
O2 0.1048(18) 0.0609(16) 0.0795(16) 0.0234(13) 0.0436(14) 0.0120(13)
C1 0.0530(16) 0.0513(19) 0.0490(16) -0.0093(14) 0.0012(13) 0.0103(14)
C2 0.0420(14) 0.0371(15) 0.0431(14) 0.0007(11) -0.0010(11) 0.0036(12)
C3 0.0395(14) 0.0480(17) 0.0376(14) -0.0018(12) 0.0005(11) 0.0010(12)
C4 0.0537(16) 0.0427(17) 0.0525(17) 0.0030(13) 0.0029(13) 0.0015(14)
C5 0.0687(19) 0.0399(17) 0.0608(18) -0.0014(14) 0.0010(15) 0.0088(14)
C6 0.0359(13) 0.0386(15) 0.0397(13) -0.0016(11) -0.0027(10) 0.0012(12)
C7 0.0354(13) 0.0360(15) 0.0483(15) -0.0029(11) 0.0000(11) -0.0017(12)
C8 0.0301(12) 0.0392(15) 0.0419(14) -0.0019(10) -0.0017(10) -0.0040(11)
C9 0.0292(12) 0.0414(16) 0.0414(14) -0.0010(10) 0.0002(10) -0.0017(11)
C10 0.0439(14) 0.0329(15) 0.0520(16) -0.0011(11) 0.0048(12) -0.0036(12)
C11 0.0450(14) 0.0390(16) 0.0441(14) 0.0012(12) 0.0065(12) -0.0069(12)
C12 0.0314(12) 0.0400(15) 0.0411(14) 0.0027(11) -0.0008(10) 0.0004(12)
C13 0.0458(15) 0.0413(16) 0.0466(15) -0.0040(12) -0.0003(12) -0.0062(12)
C14 0.0456(15) 0.0512(18) 0.0419(15) -0.0011(13) 0.0043(12) -0.0073(13)
C15 0.0305(12) 0.0496(17) 0.0421(14) 0.0006(11) 0.0007(11) 0.0001(12)
C17 0.0336(13) 0.0534(18) 0.0444(15) 0.0022(12) -0.0002(11) 0.0034(13)
C18 0.0418(15) 0.070(2) 0.0424(15) -0.0027(14) 0.0003(12) 0.0001(14)
C19 0.0558(18) 0.084(2) 0.0461(17) -0.0022(17) 0.0056(14) 0.0113(17)
C20 0.072(2) 0.065(2) 0.064(2) -0.0063(17) 0.0115(17) 0.0228(17)
C21 0.0610(18) 0.0496(19) 0.0574(18) -0.0014(14) 0.0090(14) 0.0073(14)
C22 0.065(3) 0.235(8) 0.078(3) 0.065(4) -0.002(2) -0.016(4)
C23 0.090(3) 0.187(6) 0.066(3) 0.032(4) -0.030(3) -0.032(3)
C24 0.052(2) 0.148(5) 0.139(5) -0.037(3) -0.030(3) 0.041(4)
C25 0.047(2) 0.217(7) 0.140(5) -0.007(4) -0.012(3) 0.126(5)
C26 0.122(5) 0.073(3) 0.241(9) 0.029(3) -0.112(6) -0.017(4)

loop_
_atom_type_symbol
_atom_type_description
_atom_type_scat_dispersion_real
_atom_type_scat_dispersion_imag
_atom_type_scat_source
C C 0.0033 0.0016 'International Tables Vol C Tables 4.2.6.8 and 6.1.1.4'
H H 0.0000 0.0000 'International Tables Vol C Tables 4.2.6.8 and 6.1.1.4'
N N 0.0061 0.0033 'International Tables Vol C Tables 4.2.6.8 and 6.1.1.4'
O O 0.0106 0.0060 'International Tables Vol C Tables 4.2.6.8 and 6.1.1.4'
Fe Fe 0.3463 0.8444 'International Tables Vol C Tables 4.2.6.8 and 6.1.1.4'

loop_
_geom_angle_atom_site_label_1
_geom_angle_atom_site_label_2
_geom_angle_atom_site_label_3
_geom_angle
C22 Fe1 C25 66.3(2)
C22 Fe1 C24 37.3(2)
C25 Fe1 C24 65.5(2)
C22 Fe1 C23 64.61(19)
C25 Fe1 C23 39.2(2)
C24 Fe1 C23 38.8(2)
C22 Fe1 C26 39.4(2)
C25 Fe1 C26 40.7(2)
C24 Fe1 C26 65.0(2)
C23 Fe1 C26 66.3(2)
C22 Fe1 C18 126.2(2)
C25 Fe1 C18 124.8(2)
C24 Fe1 C18 159.7(2)
C23 Fe1 C18 159.8(2)
C26 Fe1 C18 110.03(17)
C22 Fe1 C21 155.2(3)
C25 Fe1 C21 124.9(3)
C24 Fe1 C21 122.3(2)
C23 Fe1 C21 108.60(17)
C26 Fe1 C21 162.7(3)
C18 Fe1 C21 68.65(12)
C22 Fe1 C17 163.1(3)
C25 Fe1 C17 109.82(14)
C24 Fe1 C17 157.9(2)
C23 Fe1 C17 123.65(18)
C26 Fe1 C17 126.8(3)
C18 Fe1 C17 41.13(10)
C21 Fe1 C17 40.84(11)
C22 Fe1 C20 121.1(3)
C25 Fe1 C20 159.8(3)
C24 Fe1 C20 107.92(18)
C23 Fe1 C20 123.7(2)
C26 Fe1 C20 156.2(3)
C18 Fe1 C20 68.18(13)
C21 Fe1 C20 40.64(11)
C17 Fe1 C20 68.55(12)
C22 Fe1 C19 108.77(16)
C25 Fe1 C19 159.3(3)
C24 Fe1 C19 123.70(19)
C23 Fe1 C19 158.9(3)
C26 Fe1 C19 122.6(3)
C18 Fe1 C19 40.48(11)
C21 Fe1 C19 68.41(13)
C17 Fe1 C19 68.71(11)
C20 Fe1 C19 40.45(13)
O2 N1 O1 123.6(3)
O2 N1 C3 118.6(2)
O1 N1 C3 117.8(3)
C15 N2 C9 117.8(2)
C3 C1 C5 117.3(3)
C3 C1 H1 121.4
C5 C1 H1 121.4
C3 C2 C6 119.9(2)
C3 C2 H2 120.0
C6 C2 H2 120.0
C1 C3 C2 122.9(2)
C1 C3 N1 118.3(2)
C2 C3 N1 118.9(2)
C5 C4 C6 121.6(3)
C5 C4 H4 119.2
C6 C4 H4 119.2
C4 C5 C1 120.9(3)
C4 C5 H5 119.6
C1 C5 H5 119.6
C2 C6 C4 117.4(2)
C2 C6 C12 122.2(2)
C4 C6 C12 120.4(2)
C12 C7 C8 121.7(2)
C12 C7 H7 119.1
C8 C7 H7 119.1
C7 C8 C9 119.5(2)
C7 C8 C13 123.3(2)
C9 C8 C13 117.2(2)
N2 C9 C10 118.7(2)
N2 C9 C8 122.9(2)
C10 C9 C8 118.4(2)
C11 C10 C9 120.6(2)
C11 C10 H10 119.7
C9 C10 H10 119.7
C10 C11 C12 121.8(2)
C10 C11 H11 119.1
C12 C11 H11 119.1
C7 C12 C11 117.9(2)
C7 C12 C6 121.2(2)
C11 C12 C6 120.8(2)
C14 C13 C8 119.4(2)
C14 C13 H13 120.3
C8 C13 H13 120.3
C13 C14 C15 119.8(2)
C13 C14 H14 120.1
C15 C14 H14 120.1
N2 C15 C14 122.9(2)
N2 C15 C17 116.9(2)
C14 C15 C17 120.2(2)
C21 C17 C18 107.3(2)
C21 C17 C15 125.4(2)
C18 C17 C15 127.3(3)
C21 C17 Fe1 69.60(15)
C18 C17 Fe1 69.37(14)
C15 C17 Fe1 124.45(18)
C19 C18 C17 108.2(3)
C19 C18 Fe1 69.99(17)
C17 C18 Fe1 69.50(15)
C19 C18 H18 125.9
C17 C18 H18 125.9
Fe1 C18 H18 125.9
C20 C19 C18 108.1(3)
C20 C19 Fe1 69.75(18)
C18 C19 Fe1 69.53(16)
C20 C19 H19 125.9
C18 C19 H19 125.9
Fe1 C19 H19 125.9
C19 C20 C21 108.4(3)
C19 C20 Fe1 69.79(18)
C21 C20 Fe1 69.56(17)
C19 C20 H20 125.8
C21 C20 H20 125.8
Fe1 C20 H20 125.8
C20 C21 C17 108.0(3)
C20 C21 Fe1 69.81(18)
C17 C21 Fe1 69.56(15)
C20 C21 H21 126.0
C17 C21 H21 126.0
Fe1 C21 H21 126.0
C24 C22 C26 110.1(5)
C24 C22 Fe1 71.7(3)
C26 C22 Fe1 70.9(3)
C24 C22 H22 125.0
C26 C22 H22 124.9
Fe1 C22 H22 125.0
C24 C23 C25 108.0(5)
C24 C23 Fe1 70.5(2)
C25 C23 Fe1 70.0(3)
C24 C23 H23 126.0
C25 C23 H23 126.0
Fe1 C23 H23 126.0
C22 C24 C23 109.8(5)
C22 C24 Fe1 70.9(3)
C23 C24 Fe1 70.6(2)
C22 C24 H24 125.1
C23 C24 H24 125.1
Fe1 C24 H24 125.1
C23 C25 C26 106.8(5)
C23 C25 Fe1 70.8(3)
C26 C25 Fe1 70.2(3)
C23 C25 H25 126.6
C26 C25 H25 126.6
Fe1 C25 H25 126.6
C22 C26 C25 105.4(5)
C22 C26 Fe1 69.7(3)
C25 C26 Fe1 69.1(3)
C22 C26 H26 127.3
C25 C26 H26 127.3
Fe1 C26 H26 127.3

loop_
_geom_bond_atom_site_label_1
_geom_bond_atom_site_label_2
_geom_bond_distance
Fe1 C22 2.001(4)
Fe1 C25 2.001(4)
Fe1 C24 2.010(4)
Fe1 C23 2.011(4)
Fe1 C26 2.015(5)
Fe1 C18 2.035(3)
Fe1 C21 2.037(3)
Fe1 C17 2.036(2)
Fe1 C20 2.040(3)
Fe1 C19 2.041(3)
N1 O2 1.213(3)
N1 O1 1.218(3)
N1 C3 1.474(3)
N2 C15 1.319(3)
N2 C9 1.370(3)
C1 C3 1.372(4)
C1 C5 1.382(4)
C1 H1 0.9300
C2 C3 1.378(3)
C2 C6 1.388(3)
C2 H2 0.9300
C4 C5 1.376(4)
C4 C6 1.393(3)
C4 H4 0.9300
C5 H5 0.9300
C6 C12 1.479(3)
C7 C12 1.372(3)
C7 C8 1.410(3)
C7 H7 0.9300
C8 C9 1.413(3)
C8 C13 1.419(3)
C9 C10 1.411(3)
C10 C11 1.364(3)
C10 H10 0.9300
C11 C12 1.416(3)
C11 H11 0.9300
C13 C14 1.353(3)
C13 H13 0.9300
C14 C15 1.420(4)
C14 H14 0.9300
C15 C17 1.472(3)
C17 C21 1.421(4)
C17 C18 1.430(4)
C18 C19 1.410(4)
C18 H18 0.9800
C19 C20 1.411(5)
C19 H19 0.9800
C20 C21 1.416(4)
C20 H20 0.9800
C21 H21 0.9800
C22 C24 1.284(7)
C22 C26 1.354(8)
C22 H22 0.9800
C23 C24 1.337(7)
C23 C25 1.347(8)
C23 H23 0.9800
C24 H24 0.9800
C25 C26 1.396(8)
C25 H25 0.9800
C26 H26 0.9800

loop_
_geom_torsion_atom_site_label_1
_geom_torsion_atom_site_label_2
_geom_torsion_atom_site_label_3
_geom_torsion_atom_site_label_4
_geom_torsion
C5 C1 C3 C2 -1.0(4)
C5 C1 C3 N1 179.6(2)
C6 C2 C3 C1 1.4(4)
C6 C2 C3 N1 -179.2(2)
O2 N1 C3 C1 174.6(3)
O1 N1 C3 C1 -5.8(4)
O2 N1 C3 C2 -4.8(4)
O1 N1 C3 C2 174.8(2)
C6 C4 C5 C1 1.4(4)
C3 C1 C5 C4 -0.4(4)
C3 C2 C6 C4 -0.4(4)
C3 C2 C6 C12 178.8(2)
C5 C4 C6 C2 -1.0(4)
C5 C4 C6 C12 179.8(2)
C12 C7 C8 C9 3.1(4)
C12 C7 C8 C13 -174.8(2)
C15 N2 C9 C10 -176.1(2)
C15 N2 C9 C8 1.9(3)
C7 C8 C9 N2 179.5(2)
C13 C8 C9 N2 -2.5(4)
C7 C8 C9 C10 -2.5(3)
C13 C8 C9 C10 175.4(2)
N2 C9 C10 C11 178.5(2)
C8 C9 C10 C11 0.4(4)
C9 C10 C11 C12 1.3(4)
C8 C7 C12 C11 -1.4(4)
C8 C7 C12 C6 176.3(2)
C10 C11 C12 C7 -0.8(4)
C10 C11 C12 C6 -178.5(2)
C2 C6 C12 C7 150.7(2)
C4 C6 C12 C7 -30.1(4)
C2 C6 C12 C11 -31.7(3)
C4 C6 C12 C11 147.5(3)
C7 C8 C13 C14 178.7(2)
C9 C8 C13 C14 0.8(4)
C8 C13 C14 C15 1.4(4)
C9 N2 C15 C14 0.5(4)
C9 N2 C15 C17 179.8(2)
C13 C14 C15 N2 -2.1(4)
C13 C14 C15 C17 178.5(2)
N2 C15 C17 C21 -7.7(4)
C14 C15 C17 C21 171.6(3)
N2 C15 C17 C18 174.9(2)
C14 C15 C17 C18 -5.8(4)
N2 C15 C17 Fe1 -96.0(3)
C14 C15 C17 Fe1 83.4(3)
C22 Fe1 C17 C21 165.7(6)
C25 Fe1 C17 C21 -120.9(4)
C24 Fe1 C17 C21 -47.3(5)
C23 Fe1 C17 C21 -79.4(3)
C26 Fe1 C17 C21 -163.4(4)
C18 Fe1 C17 C21 118.6(2)
C20 Fe1 C17 C21 37.61(18)
C19 Fe1 C17 C21 81.20(19)
C22 Fe1 C17 C18 47.2(6)
C25 Fe1 C17 C18 120.6(4)
C24 Fe1 C17 C18 -165.9(4)
C23 Fe1 C17 C18 162.0(3)
C26 Fe1 C17 C18 78.1(4)
C21 Fe1 C17 C18 -118.6(2)
C20 Fe1 C17 C18 -80.96(19)
C19 Fe1 C17 C18 -37.37(18)
C22 Fe1 C17 C15 -74.7(6)
C25 Fe1 C17 C15 -1.3(4)
C24 Fe1 C17 C15 72.3(5)
C23 Fe1 C17 C15 40.2(4)
C26 Fe1 C17 C15 -43.7(4)
C18 Fe1 C17 C15 -121.8(3)
C21 Fe1 C17 C15 119.6(3)
C20 Fe1 C17 C15 157.2(3)
C19 Fe1 C17 C15 -159.2(3)
C21 C17 C18 C19 0.0(3)
C15 C17 C18 C19 177.7(2)
Fe1 C17 C18 C19 59.50(19)
C21 C17 C18 Fe1 -59.53(19)
C15 C17 C18 Fe1 118.2(3)
C22 Fe1 C18 C19 75.9(4)
C25 Fe1 C18 C19 160.2(3)
C24 Fe1 C18 C19 45.2(6)
C23 Fe1 C18 C19 -167.3(5)
C26 Fe1 C18 C19 117.1(4)
C21 Fe1 C18 C19 -81.3(2)
C17 Fe1 C18 C19 -119.4(3)
C20 Fe1 C18 C19 -37.49(19)
C22 Fe1 C18 C17 -164.7(3)
C25 Fe1 C18 C17 -80.4(4)
C24 Fe1 C18 C17 164.6(5)
C23 Fe1 C18 C17 -47.9(6)
C26 Fe1 C18 C17 -123.5(4)
C21 Fe1 C18 C17 38.07(16)
C20 Fe1 C18 C17 81.92(18)
C19 Fe1 C18 C17 119.4(3)
C17 C18 C19 C20 0.1(3)
Fe1 C18 C19 C20 59.3(2)
C17 C18 C19 Fe1 -59.20(18)
C22 Fe1 C19 C20 116.3(4)
C25 Fe1 C19 C20 -171.4(4)
C24 Fe1 C19 C20 77.8(3)
C23 Fe1 C19 C20 48.4(5)
C26 Fe1 C19 C20 157.6(4)
C18 Fe1 C19 C20 -119.4(3)
C21 Fe1 C19 C20 -37.47(18)
C17 Fe1 C19 C20 -81.50(19)
C22 Fe1 C19 C18 -124.3(4)
C25 Fe1 C19 C18 -51.9(5)
C24 Fe1 C19 C18 -162.8(3)
C23 Fe1 C19 C18 167.8(4)
C26 Fe1 C19 C18 -83.0(4)
C21 Fe1 C19 C18 81.98(19)
C17 Fe1 C19 C18 37.95(17)
C20 Fe1 C19 C18 119.4(3)
C18 C19 C20 C21 -0.1(4)
Fe1 C19 C20 C21 59.0(2)
C18 C19 C20 Fe1 -59.1(2)
C22 Fe1 C20 C19 -82.6(3)
C25 Fe1 C20 C19 171.2(4)
C24 Fe1 C20 C19 -121.3(3)
C23 Fe1 C20 C19 -161.1(2)
C26 Fe1 C20 C19 -52.9(5)
C18 Fe1 C20 C19 37.52(17)
C21 Fe1 C20 C19 119.7(3)
C17 Fe1 C20 C19 81.92(19)
C22 Fe1 C20 C21 157.7(3)
C25 Fe1 C20 C21 51.5(5)
C24 Fe1 C20 C21 119.0(3)
C23 Fe1 C20 C21 79.2(3)
C26 Fe1 C20 C21 -172.6(4)
C18 Fe1 C20 C21 -82.20(19)
C17 Fe1 C20 C21 -37.79(18)
C19 Fe1 C20 C21 -119.7(3)
C19 C20 C21 C17 0.1(4)
Fe1 C20 C21 C17 59.3(2)
C19 C20 C21 Fe1 -59.2(2)
C18 C17 C21 C20 0.0(3)
C15 C17 C21 C20 -177.8(2)
Fe1 C17 C21 C20 -59.4(2)
C18 C17 C21 Fe1 59.39(18)
C15 C17 C21 Fe1 -118.4(2)
C22 Fe1 C21 C20 -50.9(5)
C25 Fe1 C21 C20 -160.8(3)
C24 Fe1 C21 C20 -79.8(3)
C23 Fe1 C21 C20 -120.4(3)
C26 Fe1 C21 C20 169.9(6)
C18 Fe1 C21 C20 81.0(2)
C17 Fe1 C21 C20 119.3(3)
C19 Fe1 C21 C20 37.30(19)
C22 Fe1 C21 C17 -170.2(4)
C25 Fe1 C21 C17 79.9(3)
C24 Fe1 C21 C17 160.9(2)
C23 Fe1 C21 C17 120.3(3)
C26 Fe1 C21 C17 50.6(6)
C18 Fe1 C21 C17 -38.33(16)
C20 Fe1 C21 C17 -119.3(3)
C19 Fe1 C21 C17 -81.99(18)
C25 Fe1 C22 C24 80.2(4)
C23 Fe1 C22 C24 36.9(4)
C26 Fe1 C22 C24 119.8(5)
C18 Fe1 C22 C24 -163.1(3)
C21 Fe1 C22 C24 -42.4(6)
C17 Fe1 C22 C24 160.2(4)
C20 Fe1 C22 C24 -78.6(4)
C19 Fe1 C22 C24 -121.4(4)
C25 Fe1 C22 C26 -39.6(4)
C24 Fe1 C22 C26 -119.8(5)
C23 Fe1 C22 C26 -82.9(4)
C18 Fe1 C22 C26 77.1(5)
C21 Fe1 C22 C26 -162.2(4)
C17 Fe1 C22 C26 40.4(8)
C20 Fe1 C22 C26 161.6(4)
C19 Fe1 C22 C26 118.8(4)
C22 Fe1 C23 C24 -35.5(4)
C25 Fe1 C23 C24 -118.5(5)
C26 Fe1 C23 C24 -79.0(4)
C18 Fe1 C23 C24 -162.7(5)
C21 Fe1 C23 C24 118.7(4)
C17 Fe1 C23 C24 161.4(4)
C20 Fe1 C23 C24 76.2(4)
C19 Fe1 C23 C24 40.6(7)
C22 Fe1 C23 C25 82.9(4)
C24 Fe1 C23 C25 118.5(5)
C26 Fe1 C23 C25 39.5(3)
C18 Fe1 C23 C25 -44.2(7)
C21 Fe1 C23 C25 -122.8(4)
C17 Fe1 C23 C25 -80.1(4)
C20 Fe1 C23 C25 -165.3(4)
C19 Fe1 C23 C25 159.1(5)
C26 C22 C24 C23 0.6(6)
Fe1 C22 C24 C23 -60.2(3)
C26 C22 C24 Fe1 60.8(4)
C25 C23 C24 C22 0.1(6)
Fe1 C23 C24 C22 60.4(4)
C25 C23 C24 Fe1 -60.2(3)
C25 Fe1 C24 C22 -82.4(4)
C23 Fe1 C24 C22 -120.0(5)
C26 Fe1 C24 C22 -37.4(4)
C18 Fe1 C24 C22 42.7(7)
C21 Fe1 C24 C22 160.5(4)
C17 Fe1 C24 C22 -164.9(4)
C20 Fe1 C24 C22 118.1(4)
C19 Fe1 C24 C22 76.3(4)
C22 Fe1 C24 C23 120.0(5)
C25 Fe1 C24 C23 37.6(4)
C26 Fe1 C24 C23 82.6(4)
C18 Fe1 C24 C23 162.7(5)
C21 Fe1 C24 C23 -79.5(4)
C17 Fe1 C24 C23 -44.9(7)
C20 Fe1 C24 C23 -121.8(4)
C19 Fe1 C24 C23 -163.6(4)
C24 C23 C25 C26 -0.8(5)
Fe1 C23 C25 C26 -61.4(3)
C24 C23 C25 Fe1 60.6(3)
C22 Fe1 C25 C23 -78.3(4)
C24 Fe1 C25 C23 -37.3(3)
C26 Fe1 C25 C23 -116.7(5)
C18 Fe1 C25 C23 162.9(3)
C21 Fe1 C25 C23 76.2(3)
C17 Fe1 C25 C23 119.3(3)
C20 Fe1 C25 C23 37.8(6)
C19 Fe1 C25 C23 -158.6(4)
C22 Fe1 C25 C26 38.4(3)
C24 Fe1 C25 C26 79.5(4)
C23 Fe1 C25 C26 116.7(5)
C18 Fe1 C25 C26 -80.3(4)
C21 Fe1 C25 C26 -167.1(4)
C17 Fe1 C25 C26 -123.9(4)
C20 Fe1 C25 C26 154.5(5)
C19 Fe1 C25 C26 -41.9(6)
C24 C22 C26 C25 -1.0(6)
Fe1 C22 C26 C25 60.3(3)
C24 C22 C26 Fe1 -61.3(4)
C23 C25 C26 C22 1.1(5)
Fe1 C25 C26 C22 -60.7(3)
C23 C25 C26 Fe1 61.8(3)
C25 Fe1 C26 C22 116.4(5)
C24 Fe1 C26 C22 35.5(3)
C23 Fe1 C26 C22 78.3(4)
C18 Fe1 C26 C22 -123.2(4)
C21 Fe1 C26 C22 154.4(5)
C17 Fe1 C26 C22 -166.4(3)
C20 Fe1 C26 C22 -42.0(7)
C19 Fe1 C26 C22 -79.9(4)
C22 Fe1 C26 C25 -116.4(5)
C24 Fe1 C26 C25 -80.9(4)
C23 Fe1 C26 C25 -38.1(3)
C18 Fe1 C26 C25 120.4(4)
C21 Fe1 C26 C25 38.1(8)
C17 Fe1 C26 C25 77.2(4)
C20 Fe1 C26 C25 -158.4(5)
C19 Fe1 C26 C25 163.7(4)
